data_4030192
loop_
_publ_author_name
'Archaimbault, F.'
'Choisnet, J.'
'Rautureau, M.'

_publ_section_title
;
 New ferriantimonates with the CaFe2O4 type structure : Na2Fe3SbO8 and the
 isomorphous series Na2Fe(2+x)Sn(2-2x)SbxO8 (O<=x<=1)
;
_journal_name_full 'European Journal of Solid State and Inorganic Chemistry'
_journal_page_first 573
_journal_page_last 587
_journal_volume 25
_journal_year 1988
_chemical_formula_sum 'Fe3 Na2 O8 Sb'
_chemical_formula_weight 463.29
_space_group_IT_number 62
_symmetry_cell_setting orthorhombic
_symmetry_Int_Tables_number 62
_symmetry_space_group_name_Hall '-P 2c 2n'
_symmetry_space_group_name_H-M 'P n a m'
_cell_angle_alpha 90
_cell_angle_beta 90
_cell_angle_gamma 90
_cell_formula_units_Z 2
_cell_length_a 9.249(3)
_cell_length_b 10.839(9)
_cell_length_c 3.013(2)
_cell_volume 302.1(3)
_diffrn_ambient_temperature 293
_diffrn_radiation_probe x-ray
_diffrn_radiation_type CuK\a
_diffrn_radiation_wavelength 1.54056
_exptl_crystal_density_diffrn 5.093
_refine_ls_number_reflns 43
_refine_ls_R_I_factor 0.034
_cod_data_source_file EJSSIC-1988-25-573-587-2.cif
_cod_data_source_block Na2Fe3SbO8
_cod_database_code 4030192

loop_
_symmetry_equiv_pos_site_id
_symmetry_equiv_pos_as_xyz
1 x,y,z
2 1/2-x,1/2+y,-z
3 1/2+x,1/2-y,1/2-z
4 -x,-y,1/2+z
5 -x,-y,-z
6 1/2+x,1/2-y,z
7 1/2-x,1/2+y,1/2+z
8 x,y,1/2-z

loop_
_atom_site_label
_atom_site_type_symbol
_atom_site_thermal_displace_type
_atom_site_fract_x
_atom_site_fract_y
_atom_site_fract_z
_atom_site_occupancy
_atom_site_U_iso_or_equiv
Sb1 Sb Uiso 0.4297(5) 0.6110(5) 0.25000 0.250 0.0144(8)
Sb2 Sb Uiso 0.4197(5) 0.1070(5) 0.25000 0.250 0.0124(4)
Fe1 Fe Uiso 0.4297(5) 0.6110(5) 0.25000 0.750 0.0144(8)
Fe2 Fe Uiso 0.4197(5) 0.1070(5) 0.25000 0.750 0.0143(8)
O1 O Uiso 0.2000(10) 0.1640(10) 0.25000 1.000 0.029(6)
O2 O Uiso 0.1190(10) 0.4630(10) 0.25000 1.000 0.0228(6)
O3 O Uiso 0.521(2) 0.7790(10) 0.25000 1.000 0.0127(13)
O4 O Uiso 0.4170(10) 0.4280(10) 0.25000 1.000 0.0114(13)
Na Na Uiso 0.758(2) 0.6510(10) 0.25000 1.000 0.015(4)

loop_
_atom_type_symbol
_atom_type_description
_atom_type_scat_dispersion_real
_atom_type_scat_dispersion_imag
_atom_type_scat_source
Fe Fe -1.1336 3.1974 ' International Tables Vol C Tables 4.2.6.8 and 6.1.1.4'
Na Na 0.1353 0.1239 ' International Tables Vol C Tables 4.2.6.8 and 6.1.1.4'
O O 0.0492 0.0322 ' International Tables Vol C Tables 4.2.6.8 and 6.1.1.4'
Sb Sb -0.0562 5.8946 ' International Tables Vol C Tables 4.2.6.8 and 6.1.1.4'

loop_
_geom_angle_atom_site_label_1
_geom_angle_atom_site_label_2
_geom_angle_atom_site_label_3
_geom_angle
_geom_angle_site_symmetry_1
_geom_angle_site_symmetry_3
_geom_angle_publ_flag
O3 Sb1 O4 158.5(6) . . yes
O1 Sb1 O3 89.5(5) 2_555 . yes
O1 Sb1 O3 89.5(5) 2_556 . yes
O3 Sb1 O4 84.2(5) . 4_664 yes
O3 Sb1 O4 84.2(5) . 4_665 yes
O1 Sb1 O4 104.5(4) 2_555 . yes
O1 Sb1 O4 104.5(4) 2_556 . yes
O4 Sb1 O4 80.8(4) . 4_664 yes
O4 Sb1 O4 80.8(4) . 4_665 yes
O1 Sb1 O1 97.1(4) 2_555 2_556 yes
O1 Sb1 O4 85.6(3) 2_555 4_664 yes
O1 Sb1 O4 173.2(5) 2_555 4_665 yes
O1 Sb1 O4 173.2(5) 2_556 4_664 yes
O1 Sb1 O4 85.6(3) 2_556 4_665 yes
O4 Sb1 O4 91.0(3) 4_664 4_665 yes
O1 Sb2 O2 92.9(4) . 2_545 yes
O1 Sb2 O2 92.9(4) . 2_546 yes
O1 Sb2 O2 174.5(5) . 3_555 yes
O1 Sb2 O3 94.7(6) . 4_664 yes
O1 Sb2 O3 94.7(6) . 4_665 yes
O2 Sb2 O2 86.5(3) 2_545 2_546 yes
O2 Sb2 O2 83.1(4) 2_545 3_555 yes
O2 Sb2 O3 88.1(3) 2_545 4_664 yes
O2 Sb2 O3 170.9(5) 2_545 4_665 yes
O2 Sb2 O2 83.1(4) 2_546 3_555 yes
O2 Sb2 O3 170.9(5) 2_546 4_664 yes
O2 Sb2 O3 88.1(3) 2_546 4_665 yes
O2 Sb2 O3 89.0(6) 3_555 4_664 yes
O2 Sb2 O3 89.0(6) 3_555 4_665 yes
O3 Sb2 O3 96.2(4) 4_664 4_665 yes
O3 Fe1 O4 158.5(6) . . yes
O1 Fe1 O3 89.5(5) 2_555 . yes
O1 Fe1 O3 89.5(5) 2_556 . yes
O3 Fe1 O4 84.2(5) . 4_664 yes
O3 Fe1 O4 84.2(5) . 4_665 yes
O1 Fe1 O4 104.5(4) 2_555 . yes
O1 Fe1 O4 104.5(4) 2_556 . yes
O4 Fe1 O4 80.8(4) . 4_664 yes
O4 Fe1 O4 80.8(4) . 4_665 yes
O1 Fe1 O1 97.1(4) 2_555 2_556 yes
O1 Fe1 O4 85.6(3) 2_555 4_664 yes
O1 Fe1 O4 173.2(5) 2_555 4_665 yes
O1 Fe1 O4 173.2(5) 2_556 4_664 yes
O1 Fe1 O4 85.6(3) 2_556 4_665 yes
O4 Fe1 O4 91.0(3) 4_664 4_665 yes
O1 Fe2 O2 92.9(4) . 2_545 yes
O1 Fe2 O2 92.9(4) . 2_546 yes
O1 Fe2 O2 174.5(5) . 3_555 yes
O1 Fe2 O3 94.7(6) . 4_664 yes
O1 Fe2 O3 94.7(6) . 4_665 yes
O2 Fe2 O2 86.5(3) 2_545 2_546 yes
O2 Fe2 O2 83.1(4) 2_545 3_555 yes
O2 Fe2 O3 88.1(3) 2_545 4_664 yes
O2 Fe2 O3 170.9(5) 2_545 4_665 yes
O2 Fe2 O2 83.1(4) 2_546 3_555 yes
O2 Fe2 O3 170.9(5) 2_546 4_664 yes
O2 Fe2 O3 88.1(3) 2_546 4_665 yes
O2 Fe2 O3 89.0(6) 3_555 4_664 yes
O2 Fe2 O3 89.0(6) 3_555 4_665 yes
O3 Fe2 O3 96.2(4) 4_664 4_665 yes
Sb1 O1 Sb2 119.2(4) 2_545 . yes
Sb1 O1 Sb2 119.2(4) 2_546 . yes
Sb1 O1 Sb1 97.1(4) 2_545 2_546 yes
Sb2 O2 Sb2 86.5(4) 2_555 2_556 yes
Sb2 O2 Sb2 96.9(4) 2_555 3_455 yes
Sb2 O2 Sb2 96.9(4) 2_556 3_455 yes
Sb1 O3 Sb2 131.9(3) . 4_664 yes
Sb1 O3 Sb2 131.9(3) . 4_665 yes
Sb2 O3 Sb2 96.2(5) 4_664 4_665 yes
Sb1 O4 Sb1 99.2(4) . 4_664 yes
Sb1 O4 Sb1 99.2(4) . 4_665 yes
Sb1 O4 Sb1 91.0(4) 4_664 4_665 yes

loop_
_geom_bond_atom_site_label_1
_geom_bond_atom_site_label_2
_geom_bond_distance
_geom_bond_site_symmetry_2
_geom_bond_publ_flag
Sb1 O3 2.007(14) . yes
Sb1 O4 1.987(12) . yes
Sb1 O1 2.010(7) 2_555 yes
Sb1 O1 2.010(7) 2_556 yes
Sb1 O4 2.112(8) 4_664 yes
Sb1 O4 2.112(8) 4_665 yes
Sb2 O1 2.124(11) . yes
Sb2 O2 2.199(9) 2_545 yes
Sb2 O2 2.199(9) 2_546 yes
Sb2 O2 1.993(11) 3_555 yes
Sb2 O3 2.024(9) 4_664 yes
Sb2 O3 2.024(9) 4_665 yes
Fe1 O3 2.007(14) . yes
Fe1 O4 1.987(12) . yes
Fe1 O1 2.010(7) 2_555 yes
Fe1 O1 2.010(7) 2_556 yes
Fe1 O4 2.112(8) 4_664 yes
Fe1 O4 2.112(8) 4_665 yes
Fe2 O1 2.124(11) . yes
Fe2 O2 2.199(9) 2_545 yes
Fe2 O2 2.199(9) 2_546 yes
Fe2 O2 1.993(11) 3_555 yes
Fe2 O3 2.024(9) 4_664 yes
Fe2 O3 2.024(9) 4_665 yes
